data_4328284
loop_
_publ_author_name
'Holger Braunschweig'
'Rainer D\"orfler'
'Kai Hammond'
'Thomas Kramer'
'Jan Mies'
'Krzysztof Radacki'
'Marius Sch\"afer'

_publ_contact_author_address
; Institut fuer Anorganische Chemie
Universitaet Wuerzburg
Am Hubland
97074 Wuerzburg, Germany
;
_publ_contact_author_email H.Braunschweig@mail.uni-wuerzburg.de
_publ_contact_author_fax +49-931-3184623
_publ_contact_author_name 'Prof. Dr. Holger Braunschweig'
_publ_contact_author_phone +49-931-3185260
_publ_section_title
;
 Synthesis and Structure of Distanna and Tristanna Ansa Half-Sandwich
 Complexes of Ruthenium and Nickel
;
_journal_name_full 'Inorganic Chemistry'
_journal_page_first 1225
_journal_page_last 1227
_journal_paper_doi 10.1021/ic202512y
_journal_volume 51
_journal_year 2012
_chemical_formula_moiety 'C30 H58 Ni O Sn3'
_chemical_formula_sum 'C30 H58 Ni O Sn3'
_chemical_formula_weight 849.54
_chemical_name_common
;
?
;
_chemical_name_systematic
; 
?
;
_space_group_IT_number 2
_symmetry_cell_setting triclinic
_symmetry_space_group_name_Hall '-P 1'
_symmetry_space_group_name_H-M 'P -1'
_atom_sites_solution_hydrogens geom
_atom_sites_solution_primary direct
_atom_sites_solution_secondary difmap
_audit_creation_method SHELXL-97
_cell_angle_alpha 102.351(2)
_cell_angle_beta 107.504(2)
_cell_angle_gamma 93.868(2)
_cell_formula_units_Z 2
_cell_length_a 10.8423(6)
_cell_length_b 11.1459(6)
_cell_length_c 17.0318(9)
_cell_measurement_reflns_used 8160
_cell_measurement_temperature 100(2)
_cell_measurement_theta_max 26.00
_cell_measurement_theta_min 2.54
_cell_volume 1898.22(18)
_computing_cell_refinement 'Saint+ ver. 7.68A (Bruker AXS)'
_computing_data_collection 'APEX2 ver. 2010.3 (Bruker AXS)'
_computing_data_reduction 'Saint+ ver. 7.68A (Bruker AXS)'
_computing_molecular_graphics 'XP ver. 5.1 (Bruker AXS, 1998)'
_computing_publication_material 'SHELXL-97 (Sheldrick, 2008)'
_computing_structure_refinement 'SHELXL-97 (Sheldrick, 1997)'
_computing_structure_solution 'SHELXS-97 (Sheldrick, 1990)'
_diffrn_ambient_temperature 100(2)
_diffrn_detector_area_resol_mean 8.333
_diffrn_measured_fraction_theta_full 0.996
_diffrn_measured_fraction_theta_max 0.995
_diffrn_measurement_device_type 'Bruker X8-APEX II'
_diffrn_measurement_method '\f and \w scans'
_diffrn_radiation_monochromator 'multi-layer mirror'
_diffrn_radiation_source 'rotating anode'
_diffrn_radiation_type MoK\a
_diffrn_radiation_wavelength 0.71073
_diffrn_reflns_av_R_equivalents 0.0000
_diffrn_reflns_av_sigmaI/netI 0.0264
_diffrn_reflns_limit_h_max 12
_diffrn_reflns_limit_h_min -13
_diffrn_reflns_limit_k_max 13
_diffrn_reflns_limit_k_min -13
_diffrn_reflns_limit_l_max 21
_diffrn_reflns_limit_l_min 0
_diffrn_reflns_number 7439
_diffrn_reflns_theta_full 26.00
_diffrn_reflns_theta_max 26.03
_diffrn_reflns_theta_min 1.29
_exptl_absorpt_coefficient_mu 2.456
_exptl_absorpt_correction_T_max 0.7453
_exptl_absorpt_correction_T_min 0.6012
_exptl_absorpt_correction_type multi-scan
_exptl_absorpt_process_details 'Sadabs 2008/1 (Bruker 2008)'
_exptl_crystal_colour orange
_exptl_crystal_density_diffrn 1.486
_exptl_crystal_description needle
_exptl_crystal_F_000 848
_exptl_crystal_size_max 0.30
_exptl_crystal_size_mid 0.09
_exptl_crystal_size_min 0.06
_platon_squeeze_details
;
The crystalisation was done from hexene solution. It was however not possible
to find properly defined hexene molecule in solvent void.
;
_refine_diff_density_max 0.667
_refine_diff_density_min -0.366
_refine_diff_density_rms 0.081
_refine_ls_extinction_method none
_refine_ls_goodness_of_fit_ref 1.019
_refine_ls_hydrogen_treatment constr
_refine_ls_matrix_type full
_refine_ls_number_parameters 334
_refine_ls_number_reflns 7439
_refine_ls_number_restraints 0
_refine_ls_restrained_S_all 1.019
_refine_ls_R_factor_all 0.0210
_refine_ls_R_factor_gt 0.0187
_refine_ls_shift/su_max 0.002
_refine_ls_shift/su_mean 0.000
_refine_ls_structure_factor_coef Fsqd
_refine_ls_weighting_details 'calc w=1/[\s^2^(Fo^2^)+(0.0373P)^2^+0.5689P] where P=(Fo^2^+2Fc^2^)/3'
_refine_ls_weighting_scheme calc
_refine_ls_wR_factor_gt 0.0581
_refine_ls_wR_factor_ref 0.0593
_reflns_number_gt 6907
_reflns_number_total 7439
_reflns_threshold_expression >2sigma(I)
_cod_data_source_file ic202512y_si_001_4.cif
_cod_data_source_block 4
_cod_database_code 4328284

loop_
_symmetry_equiv_pos_as_xyz
'x, y, z'
'-x, -y, -z'

loop_
_atom_site_label
_atom_site_type_symbol
_atom_site_fract_x
_atom_site_fract_y
_atom_site_fract_z
_atom_site_U_iso_or_equiv
_atom_site_adp_type
_atom_site_occupancy
_atom_site_symmetry_multiplicity
_atom_site_calc_flag
_atom_site_refinement_flags
Ni1 Ni 0.15454(3) 0.52000(3) 0.229477(18) 0.01915(8) Uani 1 1 d .
C1 C 0.2214(2) 0.4454(2) 0.30656(16) 0.0270(6) Uani 1 1 d .
O1 O 0.25893(19) 0.3901(2) 0.35691(13) 0.0412(5) Uani 1 1 d .
C1_1 C 0.0397(2) 0.6569(2) 0.18748(15) 0.0216(5) Uani 1 1 d .
C2_1 C -0.0354(2) 0.5750(2) 0.21382(16) 0.0270(6) Uani 1 1 d .
H2_1 H -0.0721 0.5983 0.2580 0.032 Uiso 1 1 calc R
C3_1 C -0.0476(2) 0.4520(2) 0.16384(17) 0.0324(6) Uani 1 1 d .
H3_1 H -0.0926 0.3799 0.1696 0.039 Uiso 1 1 calc R
C4_1 C 0.0183(3) 0.4555(2) 0.10450(15) 0.0295(6) Uani 1 1 d .
H4_1 H 0.0237 0.3873 0.0619 0.035 Uiso 1 1 calc R
C5_1 C 0.0751(2) 0.5799(2) 0.12052(14) 0.0228(5) Uani 1 1 d .
H5_1 H 0.1287 0.6086 0.0914 0.027 Uiso 1 1 calc R
Sn1 Sn 0.387224(15) 0.597961(12) 0.240323(9) 0.01539(5) Uani 1 1 d .
C1_2 C 0.5426(2) 0.6061(2) 0.36344(15) 0.0209(5) Uani 1 1 d .
C2_2 C 0.6655(2) 0.6831(2) 0.36408(17) 0.0261(5) Uani 1 1 d .
H2A_2 H 0.7346 0.6923 0.4184 0.039 Uiso 1 1 calc R
H2B_2 H 0.6456 0.7653 0.3566 0.039 Uiso 1 1 calc R
H2C_2 H 0.6949 0.6411 0.3176 0.039 Uiso 1 1 calc R
C3_2 C 0.5765(3) 0.4784(2) 0.37488(17) 0.0281(6) Uani 1 1 d .
H3A_2 H 0.6455 0.4882 0.4294 0.042 Uiso 1 1 calc R
H3B_2 H 0.6072 0.4379 0.3286 0.042 Uiso 1 1 calc R
H3C_2 H 0.4987 0.4273 0.3740 0.042 Uiso 1 1 calc R
C4_2 C 0.4992(2) 0.6681(2) 0.43746(15) 0.0248(5) Uani 1 1 d .
H4A_2 H 0.4213 0.6178 0.4372 0.037 Uiso 1 1 calc R
H4B_2 H 0.4788 0.7508 0.4319 0.037 Uiso 1 1 calc R
H4C_2 H 0.5696 0.6756 0.4910 0.037 Uiso 1 1 calc R
C1_3 C 0.4278(3) 0.4567(2) 0.13936(16) 0.0257(5) Uani 1 1 d .
C2_3 C 0.3464(3) 0.4617(2) 0.05058(16) 0.0292(6) Uani 1 1 d .
H2A_3 H 0.3584 0.3918 0.0089 0.044 Uiso 1 1 calc R
H2B_3 H 0.3744 0.5398 0.0391 0.044 Uiso 1 1 calc R
H2C_3 H 0.2540 0.4567 0.0464 0.044 Uiso 1 1 calc R
C3_3 C 0.3906(3) 0.3295(2) 0.15252(17) 0.0361(7) Uani 1 1 d .
H3A_3 H 0.2967 0.3162 0.1439 0.054 Uiso 1 1 calc R
H3B_3 H 0.4394 0.3260 0.2104 0.054 Uiso 1 1 calc R
H3C_3 H 0.4119 0.2649 0.1117 0.054 Uiso 1 1 calc R
C4_3 C 0.5724(3) 0.4746(2) 0.14824(18) 0.0325(6) Uani 1 1 d .
H4A_3 H 0.5883 0.4134 0.1029 0.049 Uiso 1 1 calc R
H4B_3 H 0.6242 0.4634 0.2036 0.049 Uiso 1 1 calc R
H4C_3 H 0.5977 0.5584 0.1439 0.049 Uiso 1 1 calc R
Sn2 Sn 0.362174(13) 0.845322(12) 0.218659(9) 0.01163(5) Uani 1 1 d .
C1_4 C 0.4947(2) 1.00803(19) 0.31347(13) 0.0156(5) Uani 1 1 d .
C2_4 C 0.4255(3) 1.1221(2) 0.30347(15) 0.0233(5) Uani 1 1 d .
H2A_4 H 0.3437 1.1124 0.3164 0.035 Uiso 1 1 calc R
H2B_4 H 0.4062 1.1302 0.2450 0.035 Uiso 1 1 calc R
H2C_4 H 0.4822 1.1967 0.3426 0.035 Uiso 1 1 calc R
C3_4 C 0.6269(2) 1.0259(2) 0.29963(15) 0.0242(5) Uani 1 1 d .
H3A_4 H 0.6834 1.0961 0.3438 0.036 Uiso 1 1 calc R
H3B_4 H 0.6143 1.0425 0.2437 0.036 Uiso 1 1 calc R
H3C_4 H 0.6679 0.9505 0.3025 0.036 Uiso 1 1 calc R
C4_4 C 0.5169(2) 0.9950(2) 0.40294(14) 0.0209(5) Uani 1 1 d .
H4A_4 H 0.5630 1.0731 0.4434 0.031 Uiso 1 1 calc R
H4B_4 H 0.5696 0.9283 0.4128 0.031 Uiso 1 1 calc R
H4C_4 H 0.4326 0.9751 0.4107 0.031 Uiso 1 1 calc R
C1_5 C 0.3772(2) 0.85860(19) 0.09229(14) 0.0161(5) Uani 1 1 d .
C2_5 C 0.5032(2) 0.8106(2) 0.08576(15) 0.0215(5) Uani 1 1 d .
H2A_5 H 0.5139 0.8171 0.0316 0.032 Uiso 1 1 calc R
H2B_5 H 0.4989 0.7236 0.0887 0.032 Uiso 1 1 calc R
H2C_5 H 0.5777 0.8602 0.1328 0.032 Uiso 1 1 calc R
C3_5 C 0.3825(2) 0.9917(2) 0.08387(15) 0.0206(5) Uani 1 1 d .
H3A_5 H 0.4617 1.0418 0.1263 0.031 Uiso 1 1 calc R
H3B_5 H 0.3054 1.0256 0.0930 0.031 Uiso 1 1 calc R
H3C_5 H 0.3838 0.9937 0.0269 0.031 Uiso 1 1 calc R
C4_5 C 0.2617(2) 0.7799(2) 0.01929(14) 0.0240(5) Uani 1 1 d .
H4A_5 H 0.2735 0.7839 -0.0350 0.036 Uiso 1 1 calc R
H4B_5 H 0.1807 0.8117 0.0222 0.036 Uiso 1 1 calc R
H4C_5 H 0.2568 0.6936 0.0237 0.036 Uiso 1 1 calc R
Sn3 Sn 0.110357(14) 0.852922(13) 0.235447(9) 0.01548(5) Uani 1 1 d .
C1_6 C 0.1031(2) 0.8997(2) 0.36662(14) 0.0216(5) Uani 1 1 d .
C2_6 C -0.0377(3) 0.8735(3) 0.36707(18) 0.0365(7) Uani 1 1 d .
H2A_6 H -0.0756 0.7887 0.3340 0.055 Uiso 1 1 calc R
H2B_6 H -0.0899 0.9324 0.3418 0.055 Uiso 1 1 calc R
H2C_6 H -0.0373 0.8827 0.4257 0.055 Uiso 1 1 calc R
C3_6 C 0.1552(3) 1.0360(2) 0.41080(16) 0.0295(6) Uani 1 1 d .
H3A_6 H 0.1023 1.0886 0.3790 0.044 Uiso 1 1 calc R
H3B_6 H 0.2462 1.0535 0.4130 0.044 Uiso 1 1 calc R
H3C_6 H 0.1507 1.0535 0.4687 0.044 Uiso 1 1 calc R
C4_6 C 0.1844(2) 0.8163(2) 0.41510(15) 0.0267(6) Uani 1 1 d .
H4A_6 H 0.1846 0.8367 0.4740 0.040 Uiso 1 1 calc R
H4B_6 H 0.2742 0.8292 0.4142 0.040 Uiso 1 1 calc R
H4C_6 H 0.1467 0.7293 0.3883 0.040 Uiso 1 1 calc R
C1_7 C -0.0223(2) 0.9522(2) 0.15418(16) 0.0245(5) Uani 1 1 d .
C2_7 C -0.0728(4) 0.8703(4) 0.06469(19) 0.0614(11) Uani 1 1 d .
H2A_7 H -0.1138 0.7896 0.0653 0.092 Uiso 1 1 calc R
H2B_7 H 0.0001 0.8585 0.0423 0.092 Uiso 1 1 calc R
H2C_7 H -0.1373 0.9098 0.0285 0.092 Uiso 1 1 calc R
C3_7 C 0.0507(3) 1.0738(3) 0.1563(3) 0.0557(10) Uani 1 1 d .
H3A_7 H 0.1257 1.0578 0.1367 0.084 Uiso 1 1 calc R
H3B_7 H 0.0815 1.1259 0.2145 0.084 Uiso 1 1 calc R
H3C_7 H -0.0077 1.1166 0.1190 0.084 Uiso 1 1 calc R
C4_7 C -0.1375(3) 0.9788(4) 0.1847(2) 0.0518(9) Uani 1 1 d .
H4A_7 H -0.1949 1.0226 0.1476 0.078 Uiso 1 1 calc R
H4B_7 H -0.1060 1.0305 0.2430 0.078 Uiso 1 1 calc R
H4C_7 H -0.1862 0.9005 0.1831 0.078 Uiso 1 1 calc R

loop_
_atom_site_aniso_label
_atom_site_aniso_U_11
_atom_site_aniso_U_22
_atom_site_aniso_U_33
_atom_site_aniso_U_23
_atom_site_aniso_U_13
_atom_site_aniso_U_12
Ni1 0.02162(16) 0.01815(15) 0.01508(15) 0.00435(11) 0.00349(12) -0.00428(12)
C1 0.0261(13) 0.0268(12) 0.0290(14) 0.0088(11) 0.0104(11) -0.0028(10)
O1 0.0372(11) 0.0494(12) 0.0462(12) 0.0339(10) 0.0116(10) 0.0045(9)
C1_1 0.0167(11) 0.0274(12) 0.0163(12) 0.0069(9) -0.0012(9) -0.0023(9)
C2_1 0.0177(12) 0.0362(14) 0.0252(13) 0.0092(11) 0.0047(10) -0.0030(10)
C3_1 0.0249(14) 0.0318(14) 0.0303(14) 0.0101(11) -0.0035(11) -0.0144(11)
C4_1 0.0338(15) 0.0270(13) 0.0160(12) 0.0012(10) -0.0033(11) -0.0097(11)
C5_1 0.0229(12) 0.0242(12) 0.0151(12) 0.0046(9) -0.0012(10) -0.0041(10)
Sn1 0.02097(9) 0.01184(8) 0.01496(9) 0.00417(6) 0.00755(7) 0.00221(6)
C1_2 0.0233(12) 0.0181(11) 0.0224(12) 0.0086(9) 0.0060(10) 0.0052(9)
C2_2 0.0231(13) 0.0272(12) 0.0297(14) 0.0103(10) 0.0086(11) 0.0054(10)
C3_2 0.0325(14) 0.0246(12) 0.0318(14) 0.0142(10) 0.0105(12) 0.0114(10)
C4_2 0.0269(13) 0.0244(12) 0.0207(12) 0.0065(9) 0.0034(10) 0.0038(10)
C1_3 0.0465(16) 0.0135(10) 0.0240(13) 0.0065(9) 0.0195(12) 0.0078(10)
C2_3 0.0498(17) 0.0167(11) 0.0241(13) 0.0029(10) 0.0178(12) 0.0039(11)
C3_3 0.071(2) 0.0146(11) 0.0298(15) 0.0065(10) 0.0251(14) 0.0084(12)
C4_3 0.0470(17) 0.0296(13) 0.0326(15) 0.0111(11) 0.0247(13) 0.0180(12)
Sn2 0.01192(8) 0.01125(8) 0.01131(8) 0.00297(6) 0.00319(6) 0.00082(6)
C1_4 0.0164(11) 0.0141(10) 0.0139(11) 0.0020(8) 0.0035(9) -0.0027(8)
C2_4 0.0333(14) 0.0164(11) 0.0203(12) 0.0025(9) 0.0100(11) 0.0039(10)
C3_4 0.0169(12) 0.0276(12) 0.0234(13) 0.0032(10) 0.0037(10) -0.0061(10)
C4_4 0.0200(12) 0.0207(11) 0.0175(12) 0.0024(9) 0.0018(9) -0.0001(9)
C1_5 0.0169(11) 0.0169(10) 0.0142(11) 0.0038(8) 0.0052(9) 0.0012(8)
C2_5 0.0236(12) 0.0220(11) 0.0217(12) 0.0046(9) 0.0116(10) 0.0051(9)
C3_5 0.0251(12) 0.0205(11) 0.0198(12) 0.0094(9) 0.0089(10) 0.0054(9)
C4_5 0.0271(13) 0.0254(12) 0.0149(12) 0.0041(9) 0.0024(10) -0.0032(10)
Sn3 0.01161(8) 0.02126(9) 0.01320(9) 0.00454(6) 0.00330(6) 0.00224(6)
C1_6 0.0150(11) 0.0354(13) 0.0157(12) 0.0050(10) 0.0078(9) 0.0027(10)
C2_6 0.0214(13) 0.0620(19) 0.0279(15) 0.0060(13) 0.0147(11) 0.0031(13)
C3_6 0.0326(15) 0.0339(14) 0.0224(13) 0.0009(11) 0.0124(11) 0.0097(11)
C4_6 0.0245(13) 0.0372(14) 0.0169(12) 0.0070(10) 0.0056(10) -0.0013(11)
C1_7 0.0193(12) 0.0358(13) 0.0221(13) 0.0119(10) 0.0069(10) 0.0119(10)
C2_7 0.071(2) 0.076(2) 0.0237(16) 0.0080(15) -0.0081(16) 0.043(2)
C3_7 0.0377(18) 0.054(2) 0.084(3) 0.0489(19) 0.0086(17) 0.0144(15)
C4_7 0.0298(16) 0.089(3) 0.051(2) 0.0348(19) 0.0173(15) 0.0311(17)

loop_
_atom_type_symbol
_atom_type_description
_atom_type_scat_dispersion_real
_atom_type_scat_dispersion_imag
_atom_type_scat_source
C C 0.0033 0.0016 'International Tables Vol C Tables 4.2.6.8 and 6.1.1.4'
H H 0.0000 0.0000 'International Tables Vol C Tables 4.2.6.8 and 6.1.1.4'
O O 0.0106 0.0060 'International Tables Vol C Tables 4.2.6.8 and 6.1.1.4'
Ni Ni 0.3393 1.1124 'International Tables Vol C Tables 4.2.6.8 and 6.1.1.4'
Sn Sn -0.6537 1.4246 'International Tables Vol C Tables 4.2.6.8 and 6.1.1.4'

loop_
_geom_angle_atom_site_label_1
_geom_angle_atom_site_label_2
_geom_angle_atom_site_label_3
_geom_angle
C1 Ni1 C5_1 169.23(11)
C1 Ni1 C4_1 132.20(11)
C5_1 Ni1 C4_1 39.33(9)
C1 Ni1 C3_1 112.38(11)
C5_1 Ni1 C3_1 65.17(10)
C4_1 Ni1 C3_1 38.53(11)
C1 Ni1 C1_1 149.97(11)
C5_1 Ni1 C1_1 39.97(10)
C4_1 Ni1 C1_1 66.41(10)
C3_1 Ni1 C1_1 65.56(9)
C1 Ni1 C2_1 120.31(11)
C5_1 Ni1 C2_1 65.06(10)
C4_1 Ni1 C2_1 65.02(10)
C3_1 Ni1 C2_1 38.89(10)
C1_1 Ni1 C2_1 38.47(9)
C1 Ni1 Sn1 87.35(8)
C5_1 Ni1 Sn1 92.43(7)
C4_1 Ni1 Sn1 116.36(8)
C3_1 Ni1 Sn1 154.70(8)
C1_1 Ni1 Sn1 105.39(6)
C2_1 Ni1 Sn1 142.72(7)
O1 C1 Ni1 175.5(2)
C2_1 C1_1 C5_1 105.3(2)
C2_1 C1_1 Ni1 70.94(14)
C5_1 C1_1 Ni1 67.34(14)
C2_1 C1_1 Sn3 131.96(19)
C5_1 C1_1 Sn3 122.58(17)
Ni1 C1_1 Sn3 121.87(10)
C1_1 C2_1 C3_1 109.4(2)
C1_1 C2_1 Ni1 70.59(14)
C3_1 C2_1 Ni1 70.29(15)
C1_1 C2_1 H2_1 125.3
C3_1 C2_1 H2_1 125.3
Ni1 C2_1 H2_1 125.4
C4_1 C3_1 C2_1 108.3(2)
C4_1 C3_1 Ni1 70.47(14)
C2_1 C3_1 Ni1 70.82(14)
C4_1 C3_1 H3_1 125.8
C2_1 C3_1 H3_1 125.8
Ni1 C3_1 H3_1 124.5
C3_1 C4_1 C5_1 106.8(2)
C3_1 C4_1 Ni1 71.00(14)
C5_1 C4_1 Ni1 67.96(13)
C3_1 C4_1 H4_1 126.6
C5_1 C4_1 H4_1 126.6
Ni1 C4_1 H4_1 126.0
C4_1 C5_1 C1_1 110.1(2)
C4_1 C5_1 Ni1 72.71(14)
C1_1 C5_1 Ni1 72.69(13)
C4_1 C5_1 H5_1 125.0
C1_1 C5_1 H5_1 125.0
Ni1 C5_1 H5_1 121.3
C1_2 Sn1 C1_3 107.38(9)
C1_2 Sn1 Ni1 116.21(6)
C1_3 Sn1 Ni1 103.43(7)
C1_2 Sn1 Sn2 109.61(6)
C1_3 Sn1 Sn2 119.11(6)
Ni1 Sn1 Sn2 101.337(9)
C4_2 C1_2 C2_2 109.85(19)
C4_2 C1_2 C3_2 108.3(2)
C2_2 C1_2 C3_2 108.2(2)
C4_2 C1_2 Sn1 109.93(15)
C2_2 C1_2 Sn1 107.09(15)
C3_2 C1_2 Sn1 113.40(16)
C1_2 C2_2 H2A_2 109.5
C1_2 C2_2 H2B_2 109.5
H2A_2 C2_2 H2B_2 109.5
C1_2 C2_2 H2C_2 109.5
H2A_2 C2_2 H2C_2 109.5
H2B_2 C2_2 H2C_2 109.5
C1_2 C3_2 H3A_2 109.5
C1_2 C3_2 H3B_2 109.5
H3A_2 C3_2 H3B_2 109.5
C1_2 C3_2 H3C_2 109.5
H3A_2 C3_2 H3C_2 109.5
H3B_2 C3_2 H3C_2 109.5
C1_2 C4_2 H4A_2 109.5
C1_2 C4_2 H4B_2 109.5
H4A_2 C4_2 H4B_2 109.5
C1_2 C4_2 H4C_2 109.5
H4A_2 C4_2 H4C_2 109.5
H4B_2 C4_2 H4C_2 109.5
C2_3 C1_3 C4_3 109.6(2)
C2_3 C1_3 C3_3 108.3(2)
C4_3 C1_3 C3_3 109.4(2)
C2_3 C1_3 Sn1 112.19(16)
C4_3 C1_3 Sn1 110.43(16)
C3_3 C1_3 Sn1 106.72(16)
C1_3 C2_3 H2A_3 109.5
C1_3 C2_3 H2B_3 109.5
H2A_3 C2_3 H2B_3 109.5
C1_3 C2_3 H2C_3 109.5
H2A_3 C2_3 H2C_3 109.5
H2B_3 C2_3 H2C_3 109.5
C1_3 C3_3 H3A_3 109.5
C1_3 C3_3 H3B_3 109.5
H3A_3 C3_3 H3B_3 109.5
C1_3 C3_3 H3C_3 109.5
H3A_3 C3_3 H3C_3 109.5
H3B_3 C3_3 H3C_3 109.5
C1_3 C4_3 H4A_3 109.5
C1_3 C4_3 H4B_3 109.5
H4A_3 C4_3 H4B_3 109.5
C1_3 C4_3 H4C_3 109.5
H4A_3 C4_3 H4C_3 109.5
H4B_3 C4_3 H4C_3 109.5
C1_4 Sn2 C1_5 105.95(8)
C1_4 Sn2 Sn3 107.70(6)
C1_5 Sn2 Sn3 115.89(6)
C1_4 Sn2 Sn1 120.58(6)
C1_5 Sn2 Sn1 110.44(5)
Sn3 Sn2 Sn1 96.597(6)
C4_4 C1_4 C3_4 108.81(18)
C4_4 C1_4 C2_4 108.01(19)
C3_4 C1_4 C2_4 110.06(19)
C4_4 C1_4 Sn2 111.12(14)
C3_4 C1_4 Sn2 111.98(15)
C2_4 C1_4 Sn2 106.77(14)
C1_4 C2_4 H2A_4 109.5
C1_4 C2_4 H2B_4 109.5
H2A_4 C2_4 H2B_4 109.5
C1_4 C2_4 H2C_4 109.5
H2A_4 C2_4 H2C_4 109.5
H2B_4 C2_4 H2C_4 109.5
C1_4 C3_4 H3A_4 109.5
C1_4 C3_4 H3B_4 109.5
H3A_4 C3_4 H3B_4 109.5
C1_4 C3_4 H3C_4 109.5
H3A_4 C3_4 H3C_4 109.5
H3B_4 C3_4 H3C_4 109.5
C1_4 C4_4 H4A_4 109.5
C1_4 C4_4 H4B_4 109.5
H4A_4 C4_4 H4B_4 109.5
C1_4 C4_4 H4C_4 109.5
H4A_4 C4_4 H4C_4 109.5
H4B_4 C4_4 H4C_4 109.5
C3_5 C1_5 C2_5 109.01(18)
C3_5 C1_5 C4_5 108.34(18)
C2_5 C1_5 C4_5 109.08(19)
C3_5 C1_5 Sn2 111.56(14)
C2_5 C1_5 Sn2 107.38(14)
C4_5 C1_5 Sn2 111.41(15)
C1_5 C2_5 H2A_5 109.5
C1_5 C2_5 H2B_5 109.5
H2A_5 C2_5 H2B_5 109.5
C1_5 C2_5 H2C_5 109.5
H2A_5 C2_5 H2C_5 109.5
H2B_5 C2_5 H2C_5 109.5
C1_5 C3_5 H3A_5 109.5
C1_5 C3_5 H3B_5 109.5
H3A_5 C3_5 H3B_5 109.5
C1_5 C3_5 H3C_5 109.5
H3A_5 C3_5 H3C_5 109.5
H3B_5 C3_5 H3C_5 109.5
C1_5 C4_5 H4A_5 109.5
C1_5 C4_5 H4B_5 109.5
H4A_5 C4_5 H4B_5 109.5
C1_5 C4_5 H4C_5 109.5
H4A_5 C4_5 H4C_5 109.5
H4B_5 C4_5 H4C_5 109.5
C1_1 Sn3 C1_7 107.88(9)
C1_1 Sn3 C1_6 105.29(9)
C1_7 Sn3 C1_6 111.48(9)
C1_1 Sn3 Sn2 97.68(7)
C1_7 Sn3 Sn2 116.37(7)
C1_6 Sn3 Sn2 116.18(6)
C4_6 C1_6 C3_6 110.3(2)
C4_6 C1_6 C2_6 107.8(2)
C3_6 C1_6 C2_6 108.5(2)
C4_6 C1_6 Sn3 107.90(16)
C3_6 C1_6 Sn3 111.64(16)
C2_6 C1_6 Sn3 110.72(16)
C1_6 C2_6 H2A_6 109.5
C1_6 C2_6 H2B_6 109.5
H2A_6 C2_6 H2B_6 109.5
C1_6 C2_6 H2C_6 109.5
H2A_6 C2_6 H2C_6 109.5
H2B_6 C2_6 H2C_6 109.5
C1_6 C3_6 H3A_6 109.5
C1_6 C3_6 H3B_6 109.5
H3A_6 C3_6 H3B_6 109.5
C1_6 C3_6 H3C_6 109.5
H3A_6 C3_6 H3C_6 109.5
H3B_6 C3_6 H3C_6 109.5
C1_6 C4_6 H4A_6 109.5
C1_6 C4_6 H4B_6 109.5
H4A_6 C4_6 H4B_6 109.5
C1_6 C4_6 H4C_6 109.5
H4A_6 C4_6 H4C_6 109.5
H4B_6 C4_6 H4C_6 109.5
C3_7 C1_7 C2_7 110.7(3)
C3_7 C1_7 C4_7 108.7(3)
C2_7 C1_7 C4_7 108.7(3)
C3_7 C1_7 Sn3 109.64(17)
C2_7 C1_7 Sn3 108.17(18)
C4_7 C1_7 Sn3 110.98(18)
C1_7 C2_7 H2A_7 109.5
C1_7 C2_7 H2B_7 109.5
H2A_7 C2_7 H2B_7 109.5
C1_7 C2_7 H2C_7 109.5
H2A_7 C2_7 H2C_7 109.5
H2B_7 C2_7 H2C_7 109.5
C1_7 C3_7 H3A_7 109.5
C1_7 C3_7 H3B_7 109.5
H3A_7 C3_7 H3B_7 109.5
C1_7 C3_7 H3C_7 109.5
H3A_7 C3_7 H3C_7 109.5
H3B_7 C3_7 H3C_7 109.5
C1_7 C4_7 H4A_7 109.5
C1_7 C4_7 H4B_7 109.5
H4A_7 C4_7 H4B_7 109.5
C1_7 C4_7 H4C_7 109.5
H4A_7 C4_7 H4C_7 109.5
H4B_7 C4_7 H4C_7 109.5

loop_
_geom_bond_atom_site_label_1
_geom_bond_atom_site_label_2
_geom_bond_distance
Ni1 C1 1.708(3)
Ni1 C5_1 2.068(2)
Ni1 C4_1 2.131(2)
Ni1 C3_1 2.137(2)
Ni1 C1_1 2.140(2)
Ni1 C2_1 2.144(3)
Ni1 Sn1 2.5513(4)
C1 O1 1.154(3)
C1_1 C2_1 1.411(3)
C1_1 C5_1 1.440(4)
C1_1 Sn3 2.159(2)
C2_1 C3_1 1.426(4)
C2_1 H2_1 0.9500
C3_1 C4_1 1.408(4)
C3_1 H3_1 0.9500
C4_1 C5_1 1.414(3)
C4_1 H4_1 0.9500
C5_1 H5_1 0.9500
Sn1 C1_2 2.240(2)
Sn1 C1_3 2.240(2)
Sn1 Sn2 2.8787(2)
C1_2 C4_2 1.522(4)
C1_2 C2_2 1.531(3)
C1_2 C3_2 1.532(3)
C2_2 H2A_2 0.9800
C2_2 H2B_2 0.9800
C2_2 H2C_2 0.9800
C3_2 H3A_2 0.9800
C3_2 H3B_2 0.9800
C3_2 H3C_2 0.9800
C4_2 H4A_2 0.9800
C4_2 H4B_2 0.9800
C4_2 H4C_2 0.9800
C1_3 C2_3 1.519(4)
C1_3 C4_3 1.525(4)
C1_3 C3_3 1.528(3)
C2_3 H2A_3 0.9800
C2_3 H2B_3 0.9800
C2_3 H2C_3 0.9800
C3_3 H3A_3 0.9800
C3_3 H3B_3 0.9800
C3_3 H3C_3 0.9800
C4_3 H4A_3 0.9800
C4_3 H4B_3 0.9800
C4_3 H4C_3 0.9800
Sn2 C1_4 2.227(2)
Sn2 C1_5 2.242(2)
Sn2 Sn3 2.8344(3)
C1_4 C4_4 1.510(3)
C1_4 C3_4 1.528(3)
C1_4 C2_4 1.535(3)
C2_4 H2A_4 0.9800
C2_4 H2B_4 0.9800
C2_4 H2C_4 0.9800
C3_4 H3A_4 0.9800
C3_4 H3B_4 0.9800
C3_4 H3C_4 0.9800
C4_4 H4A_4 0.9800
C4_4 H4B_4 0.9800
C4_4 H4C_4 0.9800
C1_5 C3_5 1.520(3)
C1_5 C2_5 1.526(3)
C1_5 C4_5 1.527(3)
C2_5 H2A_5 0.9800
C2_5 H2B_5 0.9800
C2_5 H2C_5 0.9800
C3_5 H3A_5 0.9800
C3_5 H3B_5 0.9800
C3_5 H3C_5 0.9800
C4_5 H4A_5 0.9800
C4_5 H4B_5 0.9800
C4_5 H4C_5 0.9800
Sn3 C1_7 2.209(2)
Sn3 C1_6 2.209(2)
C1_6 C4_6 1.524(3)
C1_6 C3_6 1.528(3)
C1_6 C2_6 1.537(3)
C2_6 H2A_6 0.9800
C2_6 H2B_6 0.9800
C2_6 H2C_6 0.9800
C3_6 H3A_6 0.9800
C3_6 H3B_6 0.9800
C3_6 H3C_6 0.9800
C4_6 H4A_6 0.9800
C4_6 H4B_6 0.9800
C4_6 H4C_6 0.9800
C1_7 C3_7 1.511(4)
C1_7 C2_7 1.514(4)
C1_7 C4_7 1.514(4)
C2_7 H2A_7 0.9800
C2_7 H2B_7 0.9800
C2_7 H2C_7 0.9800
C3_7 H3A_7 0.9800
C3_7 H3B_7 0.9800
C3_7 H3C_7 0.9800
C4_7 H4A_7 0.9800
C4_7 H4B_7 0.9800
C4_7 H4C_7 0.9800

loop_
_geom_torsion_atom_site_label_1
_geom_torsion_atom_site_label_2
_geom_torsion_atom_site_label_3
_geom_torsion_atom_site_label_4
_geom_torsion
C1 Ni1 C1_1 C2_1 -56.2(2)
C5_1 Ni1 C1_1 C2_1 116.51(19)
C4_1 Ni1 C1_1 C2_1 78.98(16)
C3_1 Ni1 C1_1 C2_1 36.64(15)
Sn1 Ni1 C1_1 C2_1 -168.55(13)
C1 Ni1 C1_1 C5_1 -172.70(19)
C4_1 Ni1 C1_1 C5_1 -37.53(14)
C3_1 Ni1 C1_1 C5_1 -79.87(15)
C2_1 Ni1 C1_1 C5_1 -116.51(19)
Sn1 Ni1 C1_1 C5_1 74.94(13)
C1 Ni1 C1_1 Sn3 72.0(2)
C5_1 Ni1 C1_1 Sn3 -115.31(19)
C4_1 Ni1 C1_1 Sn3 -152.84(17)
C3_1 Ni1 C1_1 Sn3 164.82(17)
C2_1 Ni1 C1_1 Sn3 128.2(2)
Sn1 Ni1 C1_1 Sn3 -40.37(14)
C5_1 C1_1 C2_1 C3_1 -0.9(3)
Ni1 C1_1 C2_1 C3_1 -59.76(18)
Sn3 C1_1 C2_1 C3_1 -175.91(18)
C5_1 C1_1 C2_1 Ni1 58.88(16)
Sn3 C1_1 C2_1 Ni1 -116.1(2)
C1 Ni1 C2_1 C1_1 151.21(15)
C5_1 Ni1 C2_1 C1_1 -39.34(14)
C4_1 Ni1 C2_1 C1_1 -82.92(15)
C3_1 Ni1 C2_1 C1_1 -120.1(2)
Sn1 Ni1 C2_1 C1_1 18.4(2)
C1 Ni1 C2_1 C3_1 -88.72(18)
C5_1 Ni1 C2_1 C3_1 80.73(16)
C4_1 Ni1 C2_1 C3_1 37.16(16)
C1_1 Ni1 C2_1 C3_1 120.1(2)
Sn1 Ni1 C2_1 C3_1 138.49(14)
C1_1 C2_1 C3_1 C4_1 -0.8(3)
Ni1 C2_1 C3_1 C4_1 -60.78(18)
C1_1 C2_1 C3_1 Ni1 59.95(17)
C1 Ni1 C3_1 C4_1 -130.48(17)
C5_1 Ni1 C3_1 C4_1 38.07(16)
C1_1 Ni1 C3_1 C4_1 82.24(17)
C2_1 Ni1 C3_1 C4_1 118.5(2)
Sn1 Ni1 C3_1 C4_1 8.4(3)
C1 Ni1 C3_1 C2_1 111.03(17)
C5_1 Ni1 C3_1 C2_1 -80.42(16)
C4_1 Ni1 C3_1 C2_1 -118.5(2)
C1_1 Ni1 C3_1 C2_1 -36.25(15)
Sn1 Ni1 C3_1 C2_1 -110.0(2)
C2_1 C3_1 C4_1 C5_1 2.2(3)
Ni1 C3_1 C4_1 C5_1 -58.76(17)
C2_1 C3_1 C4_1 Ni1 60.99(18)
C1 Ni1 C4_1 C3_1 71.7(2)
C5_1 Ni1 C4_1 C3_1 -118.0(2)
C1_1 Ni1 C4_1 C3_1 -79.85(17)
C2_1 Ni1 C4_1 C3_1 -37.50(16)
Sn1 Ni1 C4_1 C3_1 -175.98(13)
C1 Ni1 C4_1 C5_1 -170.31(17)
C3_1 Ni1 C4_1 C5_1 118.0(2)
C1_1 Ni1 C4_1 C5_1 38.14(15)
C2_1 Ni1 C4_1 C5_1 80.49(17)
Sn1 Ni1 C4_1 C5_1 -58.00(17)
C3_1 C4_1 C5_1 C1_1 -2.8(3)
Ni1 C4_1 C5_1 C1_1 -63.55(17)
C3_1 C4_1 C5_1 Ni1 60.71(18)
C2_1 C1_1 C5_1 C4_1 2.3(3)
Ni1 C1_1 C5_1 C4_1 63.57(17)
Sn3 C1_1 C5_1 C4_1 177.92(16)
C2_1 C1_1 C5_1 Ni1 -61.26(16)
Sn3 C1_1 C5_1 Ni1 114.35(15)
C1 Ni1 C5_1 C4_1 41.9(6)
C3_1 Ni1 C5_1 C4_1 -37.31(16)
C1_1 Ni1 C5_1 C4_1 -118.2(2)
C2_1 Ni1 C5_1 C4_1 -80.37(17)
Sn1 Ni1 C5_1 C4_1 130.49(15)
C1 Ni1 C5_1 C1_1 160.1(5)
C4_1 Ni1 C5_1 C1_1 118.2(2)
C3_1 Ni1 C5_1 C1_1 80.93(15)
C2_1 Ni1 C5_1 C1_1 37.88(13)
Sn1 Ni1 C5_1 C1_1 -111.27(12)
C1 Ni1 Sn1 C1_2 -23.81(11)
C5_1 Ni1 Sn1 C1_2 166.97(9)
C4_1 Ni1 Sn1 C1_2 -160.49(10)
C3_1 Ni1 Sn1 C1_2 -166.35(19)
C1_1 Ni1 Sn1 C1_2 128.59(9)
C2_1 Ni1 Sn1 C1_2 116.82(13)
C1 Ni1 Sn1 C1_3 93.57(11)
C5_1 Ni1 Sn1 C1_3 -75.65(9)
C4_1 Ni1 Sn1 C1_3 -43.11(10)
C3_1 Ni1 Sn1 C1_3 -48.97(19)
C1_1 Ni1 Sn1 C1_3 -114.03(9)
C2_1 Ni1 Sn1 C1_3 -125.80(13)
C1 Ni1 Sn1 Sn2 -142.51(9)
C5_1 Ni1 Sn1 Sn2 48.27(7)
C4_1 Ni1 Sn1 Sn2 80.81(8)
C3_1 Ni1 Sn1 Sn2 74.95(18)
C1_1 Ni1 Sn1 Sn2 9.89(7)
C2_1 Ni1 Sn1 Sn2 -1.88(12)
C1_3 Sn1 C1_2 C4_2 -162.50(15)
Ni1 Sn1 C1_2 C4_2 -47.32(16)
Sn2 Sn1 C1_2 C4_2 66.75(16)
C1_3 Sn1 C1_2 C2_2 78.20(16)
Ni1 Sn1 C1_2 C2_2 -166.63(13)
Sn2 Sn1 C1_2 C2_2 -52.55(16)
C1_3 Sn1 C1_2 C3_2 -41.1(2)
Ni1 Sn1 C1_2 C3_2 74.03(18)
Sn2 Sn1 C1_2 C3_2 -171.89(16)
C1_2 Sn1 C1_3 C2_3 -168.08(17)
Ni1 Sn1 C1_3 C2_3 68.52(17)
Sn2 Sn1 C1_3 C2_3 -42.8(2)
C1_2 Sn1 C1_3 C4_3 -45.44(18)
Ni1 Sn1 C1_3 C4_3 -168.85(15)
Sn2 Sn1 C1_3 C4_3 79.79(17)
C1_2 Sn1 C1_3 C3_3 73.4(2)
Ni1 Sn1 C1_3 C3_3 -49.98(19)
Sn2 Sn1 C1_3 C3_3 -161.35(16)
C1_2 Sn1 Sn2 C1_4 3.28(10)
C1_3 Sn1 Sn2 C1_4 -120.87(10)
Ni1 Sn1 Sn2 C1_4 126.62(7)
C1_2 Sn1 Sn2 C1_5 127.39(9)
C1_3 Sn1 Sn2 C1_5 3.24(10)
Ni1 Sn1 Sn2 C1_5 -109.27(6)
C1_2 Sn1 Sn2 Sn3 -111.80(7)
C1_3 Sn1 Sn2 Sn3 124.04(8)
Ni1 Sn1 Sn2 Sn3 11.536(9)
C1_5 Sn2 C1_4 C4_4 -167.30(15)
Sn3 Sn2 C1_4 C4_4 68.10(16)
Sn1 Sn2 C1_4 C4_4 -41.09(18)
C1_5 Sn2 C1_4 C3_4 -45.38(17)
Sn3 Sn2 C1_4 C3_4 -169.98(14)
Sn1 Sn2 C1_4 C3_4 80.83(16)
C1_5 Sn2 C1_4 C2_4 75.15(16)
Sn3 Sn2 C1_4 C2_4 -49.45(15)
Sn1 Sn2 C1_4 C2_4 -158.64(12)
C1_4 Sn2 C1_5 C3_5 -40.27(17)
Sn3 Sn2 C1_5 C3_5 79.08(15)
Sn1 Sn2 C1_5 C3_5 -172.43(13)
C1_4 Sn2 C1_5 C2_5 79.11(15)
Sn3 Sn2 C1_5 C2_5 -161.53(11)
Sn1 Sn2 C1_5 C2_5 -53.04(14)
C1_4 Sn2 C1_5 C4_5 -161.50(16)
Sn3 Sn2 C1_5 C4_5 -42.14(17)
Sn1 Sn2 C1_5 C4_5 66.35(16)
C2_1 C1_1 Sn3 C1_7 -99.6(2)
C5_1 C1_1 Sn3 C1_7 86.1(2)
Ni1 C1_1 Sn3 C1_7 167.99(12)
C2_1 C1_1 Sn3 C1_6 19.5(2)
C5_1 C1_1 Sn3 C1_6 -154.76(18)
Ni1 C1_1 Sn3 C1_6 -72.86(14)
C2_1 C1_1 Sn3 Sn2 139.4(2)
C5_1 C1_1 Sn3 Sn2 -34.87(19)
Ni1 C1_1 Sn3 Sn2 47.03(13)
C1_4 Sn2 Sn3 C1_1 -154.11(9)
C1_5 Sn2 Sn3 C1_1 87.50(9)
Sn1 Sn2 Sn3 C1_1 -29.05(6)
C1_4 Sn2 Sn3 C1_7 91.51(9)
C1_5 Sn2 Sn3 C1_7 -26.88(9)
Sn1 Sn2 Sn3 C1_7 -143.42(7)
C1_4 Sn2 Sn3 C1_6 -42.84(9)
C1_5 Sn2 Sn3 C1_6 -161.24(10)
Sn1 Sn2 Sn3 C1_6 82.22(7)
C1_1 Sn3 C1_6 C4_6 56.68(17)
C1_7 Sn3 C1_6 C4_6 173.40(15)
Sn2 Sn3 C1_6 C4_6 -50.10(16)
C1_1 Sn3 C1_6 C3_6 177.99(16)
C1_7 Sn3 C1_6 C3_6 -65.29(18)
Sn2 Sn3 C1_6 C3_6 71.21(17)
C1_1 Sn3 C1_6 C2_6 -61.1(2)
C1_7 Sn3 C1_6 C2_6 55.7(2)
Sn2 Sn3 C1_6 C2_6 -167.85(17)
C1_1 Sn3 C1_7 C3_7 -153.5(2)
C1_6 Sn3 C1_7 C3_7 91.3(2)
Sn2 Sn3 C1_7 C3_7 -45.1(2)
C1_1 Sn3 C1_7 C2_7 -32.7(2)
C1_6 Sn3 C1_7 C2_7 -147.9(2)
Sn2 Sn3 C1_7 C2_7 75.7(2)
C1_1 Sn3 C1_7 C4_7 86.4(2)
C1_6 Sn3 C1_7 C4_7 -28.7(2)
Sn2 Sn3 C1_7 C4_7 -165.14(19)

loop_
_platon_squeeze_void_nr
_platon_squeeze_void_average_x
_platon_squeeze_void_average_y
_platon_squeeze_void_average_z
_platon_squeeze_void_volume
_platon_squeeze_void_count_electrons
_platon_squeeze_void_content
1 0.000 0.500 0.500 242 57 ' '
